data_7703878
loop_
_publ_author_name
'Gyton, Matthew R.'
'Leverett, Anthony R.'
'Cole, Marcus L.'
'McKay, Alasdair I.'

_publ_section_title
;
 Bulky bis(aryl)triazenides: just aspiring amidinates? A structural and
 spectroscopic study.
;
_journal_issue 17
_journal_name_full 'Dalton transactions (Cambridge, England : 2003)'
_journal_page_first 5653
_journal_page_last 5661
_journal_paper_doi 10.1039/d0dt00285b
_journal_volume 49
_journal_year 2020
_chemical_formula_moiety '2(C26 H34 N3 O2 Rh)'
_chemical_formula_sum 'C52 H68 N6 O4 Rh2'
_chemical_formula_weight 1046.94
_chemical_name_systematic '[{Rh(CO)2(N3Dipp2)}2]'
_chemical_properties_physical Air-sensitive,Moisture-sensitive,Oxygen-sensitive
_space_group_crystal_system triclinic
_space_group_IT_number 2
_space_group_name_Hall '-P 1'
_space_group_name_H-M_alt 'P -1'
_atom_sites_solution_hydrogens geom
_atom_sites_solution_primary dual
_audit_creation_date 2019-12-14
_audit_creation_method
;
Olex2 1.2
(compiled 2018.05.29 svn.r3508 for OlexSys, GUI svn.r5506)
;
_audit_update_record
;
2019-12-14 deposited with the CCDC.	2020-03-31 downloaded from the CCDC.
;
_cell_angle_alpha 81.307(2)
_cell_angle_beta 74.676(2)
_cell_angle_gamma 77.317(2)
_cell_formula_units_Z 2
_cell_length_a 13.2722(5)
_cell_length_b 13.4363(5)
_cell_length_c 15.3662(7)
_cell_measurement_reflns_used 2611
_cell_measurement_temperature 150
_cell_measurement_theta_max 23.36
_cell_measurement_theta_min 2.45
_cell_volume 2565.68(18)
_computing_cell_refinement 'SAINT v8.34A (Bruker, 2013)'
_computing_data_reduction 'SAINT v8.34A (Bruker, 2013)'
_computing_molecular_graphics 'Olex2 (Dolomanov et al., 2009)'
_computing_publication_material 'Olex2 (Dolomanov et al., 2009)'
_computing_structure_refinement 'ShelXL (Sheldrick, 2015)'
_computing_structure_solution 'ShelXT (Sheldrick, 2015)'
_diffrn_ambient_temperature 150
_diffrn_measured_fraction_theta_full 0.989
_diffrn_measured_fraction_theta_max 0.981
_diffrn_measurement_device_type 'Bruker APEX-II CCD'
_diffrn_measurement_method '\f and \w scans'
_diffrn_radiation_type MoK\a
_diffrn_radiation_wavelength 0.71073
_diffrn_reflns_av_R_equivalents 0.0623
_diffrn_reflns_av_unetI/netI 0.0771
_diffrn_reflns_Laue_measured_fraction_full 0.989
_diffrn_reflns_Laue_measured_fraction_max 0.981
_diffrn_reflns_limit_h_max 17
_diffrn_reflns_limit_h_min -16
_diffrn_reflns_limit_k_max 15
_diffrn_reflns_limit_k_min -17
_diffrn_reflns_limit_l_max 19
_diffrn_reflns_limit_l_min -19
_diffrn_reflns_number 39793
_diffrn_reflns_point_group_measured_fraction_full 0.989
_diffrn_reflns_point_group_measured_fraction_max 0.981
_diffrn_reflns_theta_full 26.000
_diffrn_reflns_theta_max 27.177
_diffrn_reflns_theta_min 1.620
_diffrn_standards_number 0
_exptl_absorpt_coefficient_mu 0.691
_exptl_absorpt_correction_T_max 0.7455
_exptl_absorpt_correction_T_min 0.6665
_exptl_absorpt_correction_type multi-scan
_exptl_absorpt_process_details
'SADABS-2014/2 (Bruker,2014/2) was used for absorption correction. wR2(int) was 0.1342 before and 0.0579 after correction. The Ratio of minimum to maximum transmission is 0.8940. The \l/2 correction factor is 0.00150.'
_exptl_crystal_colour orange
_exptl_crystal_colour_primary orange
_exptl_crystal_density_diffrn 1.355
_exptl_crystal_description rhombohedral
_exptl_crystal_F_000 1088
_exptl_crystal_size_max 0.08
_exptl_crystal_size_mid 0.05
_exptl_crystal_size_min 0.03
_refine_diff_density_max 0.830
_refine_diff_density_min -0.595
_refine_diff_density_rms 0.102
_refine_ls_extinction_method none
_refine_ls_goodness_of_fit_ref 1.040
_refine_ls_hydrogen_treatment constr
_refine_ls_matrix_type full
_refine_ls_number_parameters 593
_refine_ls_number_reflns 11201
_refine_ls_number_restraints 467
_refine_ls_restrained_S_all 1.026
_refine_ls_R_factor_all 0.0709
_refine_ls_R_factor_gt 0.0409
_refine_ls_shift/su_max 0.003
_refine_ls_shift/su_mean 0.000
_refine_ls_structure_factor_coef Fsqd
_refine_ls_weighting_details 'w=1/[\s^2^(Fo^2^)+(0.0323P)^2^] where P=(Fo^2^+2Fc^2^)/3'
_refine_ls_weighting_scheme calc
_refine_ls_wR_factor_gt 0.0780
_refine_ls_wR_factor_ref 0.0891
_reflns_Friedel_coverage 0.000
_reflns_number_gt 7895
_reflns_number_total 11201
_reflns_threshold_expression 'I > 2\s(I)'
_cod_data_source_file d0dt00285b2.cif
_cod_data_source_block p_1
_cod_depositor_comments 'Adding full bibliography for 7703878--7703902.cif.'
_cod_database_code 7703878
_shelx_shelxl_version_number 2018/3
_shelx_space_group_comment
;
The symmetry employed for this shelxl refinement is uniquely defined
by the following loop, which should always be used as a source of
symmetry information in preference to the above space-group names.
They are only intended as comments.
;
_olex2_refinement_description
;
1. Fixed Uiso
 At 1.2 times of:
  All C(H) groups
 At 1.5 times of:
  All C(H,H,H) groups
2. Restrained distances
 Rh2-C28 \\sim Rh2_$1-C28
 with sigma of 0.02
3. Uiso/Uaniso restraints and constraints
Rh2 \\sim C28 \\sim O4: within 2A with sigma of 0.01 and sigma for terminal
atoms of 0.02
4. Rigid body (RIGU) restrains
 All non-hydrogen atoms
 with sigma for 1-2 distances of 0.004 and sigma for 1-3 distances of 0.004
5.a Ternary CH refined with riding coordinates:
 C35(H35), C47(H47), C9(H9), C38(H38), C24(H24), C50(H50), C12(H12), C21(H21)
5.b Aromatic/amide H refined with riding coordinates:
 C31(H31), C19(H19), C17(H17), C32(H32), C33(H33), C18(H18), C43(H43),
 C45(H45), C44(H44), C7(H7), C6(H6), C5(H5)
5.c Idealised Me refined as rotating group:
 C36(H36A,H36B,H36C), C48(H48A,H48B,H48C), C25(H25A,H25B,H25C), C49(H49A,H49B,
 H49C), C37(H37A,H37B,H37C), C13(H13A,H13B,H13C), C14(H14A,H14B,H14C), C51(H51A,
 H51B,H51C), C11(H11A,H11B,H11C), C52(H52A,H52B,H52C), C26(H26A,H26B,H26C),
 C10(H10A,H10B,H10C), C40(H40A,H40B,H40C), C39(H39A,H39B,H39C), C22(H22A,H22B,
 H22C), C23(H23A,H23B,H23C)
;
_olex2_submission_special_instructions 'No special instructions were received'

loop_
_space_group_symop_operation_xyz
'x, y, z'
'-x, -y, -z'

loop_
_atom_site_label
_atom_site_type_symbol
_atom_site_fract_x
_atom_site_fract_y
_atom_site_fract_z
_atom_site_U_iso_or_equiv
_atom_site_adp_type
_atom_site_occupancy
_atom_site_site_symmetry_order
_atom_site_calc_flag
_atom_site_refinement_flags_posn
_atom_site_refinement_flags_adp
_atom_site_refinement_flags_occupancy
_atom_site_disorder_assembly
_atom_site_disorder_group
Rh1 Rh 0.57880(2) 0.46754(2) 0.53400(2) 0.01653(8) Uani 1 1 d . U . . .
Rh2 Rh -0.05095(2) 1.05818(2) 0.06004(2) 0.01823(8) Uani 1 1 d D U . . .
N4 N 0.07533(19) 1.00506(18) 0.11976(17) 0.0173(6) Uani 1 1 d . U . . .
N6 N 0.16756(18) 0.90601(19) 0.01133(18) 0.0181(6) Uani 1 1 d . U . . .
C1 C 0.7008(3) 0.4179(3) 0.5840(3) 0.0294(9) Uani 1 1 d . U . . .
N1 N 0.64101(18) 0.58754(18) 0.45570(17) 0.0169(6) Uani 1 1 d . U . . .
N3 N 0.50043(19) 0.64716(18) 0.39729(18) 0.0187(6) Uani 1 1 d . U . . .
N5 N 0.16078(19) 0.94134(19) 0.08688(18) 0.0182(6) Uani 1 1 d . U . . .
N2 N 0.59446(19) 0.65595(18) 0.40156(18) 0.0178(6) Uani 1 1 d . U . . .
C15 C 0.4577(2) 0.7235(2) 0.3322(2) 0.0191(7) Uani 1 1 d . U . . .
C29 C 0.0742(2) 1.0389(2) 0.2047(2) 0.0187(7) Uani 1 1 d . U . . .
O1 O 0.77226(19) 0.3906(2) 0.6135(2) 0.0502(8) Uani 1 1 d . U . . .
C3 C 0.7451(2) 0.6051(2) 0.4570(2) 0.0198(7) Uani 1 1 d . U . . .
C31 C 0.1072(3) 1.1596(3) 0.2884(2) 0.0275(8) Uani 1 1 d . U . . .
H31 H 0.136174 1.217651 0.290448 0.033 Uiso 1 1 calc R . . . .
C16 C 0.4887(2) 0.7079(2) 0.2409(2) 0.0234(7) Uani 1 1 d . U . . .
C8 C 0.7530(3) 0.6605(2) 0.5237(2) 0.0255(8) Uani 1 1 d . U . . .
C19 C 0.3323(3) 0.8736(2) 0.3032(3) 0.0318(9) Uani 1 1 d . U . . .
H19 H 0.280219 0.931448 0.323468 0.038 Uiso 1 1 calc R . . . .
C46 C 0.3492(2) 0.8715(2) -0.0831(2) 0.0249(8) Uani 1 1 d . U . . .
C30 C 0.1176(2) 1.1252(2) 0.2047(2) 0.0220(7) Uani 1 1 d . U . . .
C17 C 0.4365(3) 0.7765(3) 0.1821(3) 0.0304(8) Uani 1 1 d . U . . .
H17 H 0.454906 0.766633 0.119451 0.036 Uiso 1 1 calc R . . . .
C35 C 0.1750(3) 1.1802(3) 0.1193(2) 0.0287(8) Uani 1 1 d . U . . .
H35 H 0.180176 1.141116 0.067323 0.034 Uiso 1 1 calc R . . . .
C32 C 0.0561(3) 1.1114(3) 0.3679(2) 0.0306(8) Uani 1 1 d . U . . .
H32 H 0.049227 1.136754 0.424017 0.037 Uiso 1 1 calc R . . . .
C20 C 0.3801(2) 0.8064(2) 0.3653(2) 0.0267(8) Uani 1 1 d . U . . .
C33 C 0.0151(3) 1.0271(2) 0.3662(2) 0.0264(8) Uani 1 1 d . U . . .
H33 H -0.019381 0.994015 0.421719 0.032 Uiso 1 1 calc R . . . .
C18 C 0.3593(3) 0.8575(3) 0.2128(3) 0.0339(9) Uani 1 1 d . U . . .
H18 H 0.324135 0.902891 0.171656 0.041 Uiso 1 1 calc R . . . .
C34 C 0.0225(2) 0.9885(2) 0.2852(2) 0.0219(7) Uani 1 1 d . U . . .
C47 C 0.1841(3) 0.6872(3) 0.0801(3) 0.0320(9) Uani 1 1 d . U . . .
H47 H 0.129187 0.745802 0.105945 0.038 Uiso 1 1 calc R . . . .
C4 C 0.8351(2) 0.5593(2) 0.3953(2) 0.0247(8) Uani 1 1 d . U . . .
C36 C 0.2885(3) 1.1823(3) 0.1246(3) 0.0422(10) Uani 1 1 d . U . . .
H36A H 0.285365 1.223406 0.173081 0.063 Uiso 1 1 calc GR . . . .
H36B H 0.326850 1.212646 0.066612 0.063 Uiso 1 1 calc GR . . . .
H36C H 0.325648 1.112203 0.137390 0.063 Uiso 1 1 calc GR . . . .
C43 C 0.3703(3) 0.6652(3) -0.0167(2) 0.0314(9) Uani 1 1 d . U . . .
H43 H 0.378399 0.594532 0.004884 0.038 Uiso 1 1 calc R . . . .
C41 C 0.2665(2) 0.8351(2) -0.0181(2) 0.0195(7) Uani 1 1 d . U . . .
C9 C 0.8300(3) 0.4974(3) 0.3227(3) 0.0362(9) Uani 1 1 d . U . . .
H9 H 0.753615 0.507375 0.320797 0.043 Uiso 1 1 calc R . . . .
C45 C 0.4424(3) 0.8021(3) -0.1121(3) 0.0318(9) Uani 1 1 d . U . . .
H45 H 0.499932 0.825334 -0.155825 0.038 Uiso 1 1 calc R . . . .
C44 C 0.4531(3) 0.7003(3) -0.0788(3) 0.0329(9) Uani 1 1 d . U . . .
H44 H 0.517957 0.654236 -0.098968 0.040 Uiso 1 1 calc R . . . .
C7 C 0.8542(3) 0.6675(3) 0.5292(3) 0.0331(9) Uani 1 1 d . U . . .
H7 H 0.861488 0.704204 0.574742 0.040 Uiso 1 1 calc R . . . .
C6 C 0.9428(3) 0.6228(3) 0.4706(3) 0.0356(9) Uani 1 1 d . U . . .
H6 H 1.011142 0.628520 0.475510 0.043 Uiso 1 1 calc R . . . .
C42 C 0.2748(2) 0.7305(2) 0.0155(2) 0.0236(7) Uani 1 1 d . U . . .
C38 C -0.0178(3) 0.8921(3) 0.2844(2) 0.0307(8) Uani 1 1 d . U . . .
H38 H -0.021231 0.887971 0.220796 0.037 Uiso 1 1 calc R . . . .
C5 C 0.9340(3) 0.5693(3) 0.4044(3) 0.0339(9) Uani 1 1 d . U . . .
H5 H 0.996616 0.538525 0.363985 0.041 Uiso 1 1 calc R . . . .
C48 C 0.2200(3) 0.6167(3) 0.1592(3) 0.0472(11) Uani 1 1 d . U . . .
H48A H 0.269353 0.555436 0.136072 0.071 Uiso 1 1 calc GR . . . .
H48B H 0.157836 0.596286 0.203097 0.071 Uiso 1 1 calc GR . . . .
H48C H 0.255781 0.653305 0.188868 0.071 Uiso 1 1 calc GR . . . .
C24 C 0.3519(3) 0.8240(3) 0.4644(3) 0.0340(9) Uani 1 1 d . U . . .
H24 H 0.363942 0.755118 0.499355 0.041 Uiso 1 1 calc R . . . .
C25 C 0.2363(3) 0.8731(3) 0.5002(3) 0.0614(13) Uani 1 1 d . U . . .
H25A H 0.189884 0.834262 0.485003 0.092 Uiso 1 1 calc GR . . . .
H25B H 0.223334 0.943908 0.472516 0.092 Uiso 1 1 calc GR . . . .
H25C H 0.221145 0.872800 0.566218 0.092 Uiso 1 1 calc GR . . . .
C50 C 0.3402(3) 0.9838(3) -0.1192(3) 0.0414(10) Uani 1 1 d . U . . .
H50 H 0.262982 1.015782 -0.106679 0.050 Uiso 1 1 calc R . . . .
C49 C 0.1331(3) 0.6306(3) 0.0301(3) 0.0534(12) Uani 1 1 d . U . . .
H49A H 0.112648 0.675924 -0.021205 0.080 Uiso 1 1 calc GR . . . .
H49B H 0.069678 0.609465 0.071485 0.080 Uiso 1 1 calc GR . . . .
H49C H 0.183882 0.569830 0.007638 0.080 Uiso 1 1 calc GR . . . .
C37 C 0.1146(3) 1.2891(3) 0.1009(3) 0.0501(11) Uani 1 1 d . U . . .
H37A H 0.041565 1.286710 0.100303 0.075 Uiso 1 1 calc GR . . . .
H37B H 0.150261 1.319934 0.042059 0.075 Uiso 1 1 calc GR . . . .
H37C H 0.113417 1.330434 0.148716 0.075 Uiso 1 1 calc GR . . . .
C13 C 0.6544(3) 0.8270(3) 0.5857(3) 0.0524(12) Uani 1 1 d . U . . .
H13A H 0.657687 0.858068 0.523283 0.079 Uiso 1 1 calc GR . . . .
H13B H 0.715438 0.837650 0.605214 0.079 Uiso 1 1 calc GR . . . .
H13C H 0.588340 0.858901 0.625746 0.079 Uiso 1 1 calc GR . . . .
C12 C 0.6569(3) 0.7121(3) 0.5900(3) 0.0370(9) Uani 1 1 d . U . . .
H12 H 0.592133 0.703809 0.572337 0.044 Uiso 1 1 calc R . . . .
C14 C 0.6514(4) 0.6612(3) 0.6862(3) 0.0572(12) Uani 1 1 d . U . . .
H14A H 0.714716 0.666901 0.705068 0.086 Uiso 1 1 calc GR . . . .
H14B H 0.648393 0.588634 0.688017 0.086 Uiso 1 1 calc GR . . . .
H14C H 0.587583 0.695143 0.727346 0.086 Uiso 1 1 calc GR . . . .
C51 C 0.3928(4) 1.0357(3) -0.0679(3) 0.0724(15) Uani 1 1 d . U . . .
H51A H 0.360651 1.025412 -0.002845 0.109 Uiso 1 1 calc GR . . . .
H51B H 0.382978 1.109278 -0.087855 0.109 Uiso 1 1 calc GR . . . .
H51C H 0.468955 1.006319 -0.079776 0.109 Uiso 1 1 calc GR . . . .
C11 C 0.8682(3) 0.3831(3) 0.3457(3) 0.0623(14) Uani 1 1 d . U . . .
H11A H 0.942547 0.370942 0.349362 0.093 Uiso 1 1 calc GR . . . .
H11B H 0.862334 0.344858 0.298278 0.093 Uiso 1 1 calc GR . . . .
H11C H 0.824182 0.360121 0.404068 0.093 Uiso 1 1 calc GR . . . .
C52 C 0.3871(4) 1.0013(3) -0.2214(3) 0.0646(13) Uani 1 1 d . U . . .
H52A H 0.369351 1.074311 -0.241819 0.097 Uiso 1 1 calc GR . . . .
H52B H 0.357230 0.961463 -0.253449 0.097 Uiso 1 1 calc GR . . . .
H52C H 0.464531 0.979326 -0.234494 0.097 Uiso 1 1 calc GR . . . .
C26 C 0.4261(4) 0.8857(4) 0.4833(3) 0.0689(15) Uani 1 1 d . U . . .
H26A H 0.412044 0.889078 0.548755 0.103 Uiso 1 1 calc GR . . . .
H26B H 0.413790 0.955204 0.452749 0.103 Uiso 1 1 calc GR . . . .
H26C H 0.500096 0.852415 0.460440 0.103 Uiso 1 1 calc GR . . . .
C10 C 0.8909(4) 0.5337(4) 0.2299(3) 0.0718(15) Uani 1 1 d . U . . .
H10A H 0.966767 0.521738 0.228560 0.108 Uiso 1 1 calc GR . . . .
H10B H 0.865035 0.607075 0.216435 0.108 Uiso 1 1 calc GR . . . .
H10C H 0.880339 0.495707 0.184301 0.108 Uiso 1 1 calc GR . . . .
O2 O 0.40526(19) 0.62300(18) 0.64678(17) 0.0382(7) Uani 1 1 d . U . . .
O4 O 0.09257(19) 1.1736(2) -0.09092(19) 0.0461(7) Uani 1 1 d . U . . .
C21 C 0.5731(3) 0.6175(3) 0.2049(2) 0.0317(9) Uani 1 1 d . U . . .
H21 H 0.605023 0.581756 0.255989 0.038 Uiso 1 1 calc R . . . .
C2 C 0.4452(3) 0.5727(3) 0.5893(3) 0.0321(9) Uani 1 1 d . U . . .
O3 O -0.1804(2) 1.1887(3) 0.2127(2) 0.0852(13) Uani 1 1 d . U . . .
C27 C -0.1330(3) 1.1400(3) 0.1561(3) 0.0433(11) Uani 1 1 d . U . . .
C28 C 0.0526(3) 1.1049(4) -0.0526(3) 0.0596(14) Uani 1 1 d D U . . .
C40 C -0.1292(3) 0.8911(3) 0.3451(3) 0.0474(11) Uani 1 1 d . U . . .
H40A H -0.127347 0.890561 0.408552 0.071 Uiso 1 1 calc GR . . . .
H40B H -0.153475 0.829737 0.337834 0.071 Uiso 1 1 calc GR . . . .
H40C H -0.178197 0.952418 0.328039 0.071 Uiso 1 1 calc GR . . . .
C39 C 0.0605(3) 0.7995(3) 0.3101(3) 0.0563(13) Uani 1 1 d . U . . .
H39A H 0.131159 0.801559 0.270095 0.084 Uiso 1 1 calc GR . . . .
H39B H 0.037658 0.736888 0.303814 0.084 Uiso 1 1 calc GR . . . .
H39C H 0.063368 0.799990 0.373108 0.084 Uiso 1 1 calc GR . . . .
C22 C 0.5252(4) 0.5406(3) 0.1732(4) 0.0694(15) Uani 1 1 d . U . . .
H22A H 0.498580 0.571666 0.119680 0.104 Uiso 1 1 calc GR . . . .
H22B H 0.466299 0.521020 0.221852 0.104 Uiso 1 1 calc GR . . . .
H22C H 0.579735 0.479608 0.157722 0.104 Uiso 1 1 calc GR . . . .
C23 C 0.6619(4) 0.6513(4) 0.1295(3) 0.0840(18) Uani 1 1 d . U . . .
H23A H 0.696356 0.695910 0.152322 0.126 Uiso 1 1 calc GR . . . .
H23B H 0.632573 0.688819 0.079144 0.126 Uiso 1 1 calc GR . . . .
H23C H 0.714329 0.590894 0.108295 0.126 Uiso 1 1 calc GR . . . .

loop_
_atom_site_aniso_label
_atom_site_aniso_U_11
_atom_site_aniso_U_22
_atom_site_aniso_U_33
_atom_site_aniso_U_23
_atom_site_aniso_U_13
_atom_site_aniso_U_12
Rh1 0.01576(13) 0.01632(13) 0.01716(16) 0.00087(11) -0.00469(11) -0.00309(10)
Rh2 0.01525(13) 0.02482(15) 0.01525(16) -0.00559(11) -0.00551(11) -0.00040(11)
N4 0.0202(14) 0.0218(14) 0.0101(14) -0.0051(11) -0.0026(11) -0.0033(11)
N6 0.0167(13) 0.0252(14) 0.0140(15) -0.0062(12) -0.0048(11) -0.0030(11)
C1 0.0268(19) 0.0282(19) 0.033(2) 0.0111(17) -0.0091(17) -0.0126(16)
N1 0.0145(13) 0.0178(13) 0.0183(16) -0.0010(11) -0.0044(11) -0.0029(11)
N3 0.0153(13) 0.0183(13) 0.0206(16) 0.0002(12) -0.0039(12) -0.0014(11)
N5 0.0163(13) 0.0236(14) 0.0146(15) -0.0010(12) -0.0046(11) -0.0034(11)
N2 0.0178(13) 0.0164(13) 0.0184(16) -0.0035(11) -0.0033(12) -0.0016(11)
C15 0.0187(16) 0.0180(16) 0.0213(19) 0.0053(14) -0.0085(14) -0.0055(13)
C29 0.0166(16) 0.0259(17) 0.0141(18) -0.0064(14) -0.0065(13) 0.0015(13)
O1 0.0313(15) 0.0566(18) 0.064(2) 0.0199(16) -0.0278(15) -0.0099(13)
C3 0.0184(16) 0.0209(17) 0.0207(19) 0.0051(14) -0.0066(14) -0.0074(13)
C31 0.0284(19) 0.035(2) 0.024(2) -0.0087(16) -0.0091(16) -0.0105(15)
C16 0.0263(18) 0.0222(17) 0.022(2) 0.0043(15) -0.0072(15) -0.0087(14)
C8 0.0267(18) 0.0243(18) 0.027(2) 0.0051(15) -0.0077(15) -0.0113(14)
C19 0.0252(19) 0.0249(19) 0.042(2) 0.0066(17) -0.0116(17) 0.0002(15)
C46 0.0169(16) 0.0291(18) 0.029(2) -0.0070(15) -0.0032(15) -0.0039(14)
C30 0.0180(16) 0.0309(18) 0.0195(19) -0.0039(15) -0.0082(14) -0.0040(14)
C17 0.035(2) 0.035(2) 0.023(2) 0.0058(16) -0.0116(17) -0.0100(16)
C35 0.035(2) 0.034(2) 0.022(2) -0.0040(16) -0.0068(16) -0.0168(16)
C32 0.034(2) 0.042(2) 0.020(2) -0.0106(17) -0.0084(16) -0.0065(16)
C20 0.0233(18) 0.0229(17) 0.034(2) 0.0036(15) -0.0092(16) -0.0059(14)
C33 0.0315(19) 0.0327(19) 0.0134(19) -0.0006(15) -0.0052(15) -0.0038(15)
C18 0.032(2) 0.033(2) 0.039(2) 0.0146(18) -0.0198(18) -0.0096(16)
C34 0.0216(17) 0.0259(17) 0.0174(18) -0.0039(14) -0.0061(14) 0.0001(14)
C47 0.031(2) 0.0270(19) 0.031(2) 0.0000(16) -0.0005(16) -0.0009(16)
C4 0.0211(17) 0.0263(18) 0.024(2) 0.0068(15) -0.0033(15) -0.0075(14)
C36 0.034(2) 0.062(3) 0.035(3) -0.014(2) -0.0005(18) -0.022(2)
C43 0.0281(19) 0.0298(19) 0.034(2) -0.0083(17) -0.0078(16) 0.0027(15)
C41 0.0143(15) 0.0275(17) 0.0186(19) -0.0073(14) -0.0081(13) 0.0006(13)
C9 0.0217(19) 0.049(2) 0.033(2) -0.0113(19) 0.0009(16) -0.0015(17)
C45 0.0174(17) 0.042(2) 0.033(2) -0.0116(18) 0.0019(16) -0.0053(16)
C44 0.0238(19) 0.034(2) 0.038(2) -0.0150(18) -0.0036(17) 0.0044(16)
C7 0.037(2) 0.031(2) 0.039(2) 0.0039(17) -0.0192(18) -0.0156(17)
C6 0.0238(18) 0.037(2) 0.049(3) 0.0138(19) -0.0167(18) -0.0150(16)
C42 0.0209(17) 0.0299(18) 0.020(2) -0.0048(15) -0.0052(14) -0.0032(14)
C38 0.045(2) 0.0333(19) 0.017(2) -0.0007(16) -0.0069(17) -0.0162(17)
C5 0.0202(18) 0.034(2) 0.040(3) 0.0052(18) -0.0017(17) -0.0025(16)
C48 0.047(3) 0.044(2) 0.038(3) 0.006(2) -0.001(2) 0.000(2)
C24 0.040(2) 0.0232(18) 0.032(2) -0.0037(17) -0.0074(18) 0.0076(16)
C25 0.051(3) 0.074(3) 0.041(3) -0.011(2) 0.001(2) 0.016(2)
C50 0.022(2) 0.034(2) 0.055(3) 0.0011(19) 0.0079(18) -0.0023(16)
C49 0.042(2) 0.060(3) 0.063(3) 0.005(2) -0.013(2) -0.027(2)
C37 0.053(3) 0.050(2) 0.043(3) 0.008(2) -0.008(2) -0.015(2)
C13 0.048(3) 0.047(2) 0.068(3) -0.025(2) -0.013(2) -0.008(2)
C12 0.036(2) 0.044(2) 0.037(2) -0.0162(19) -0.0051(18) -0.0144(18)
C14 0.080(3) 0.060(3) 0.035(3) -0.016(2) 0.000(2) -0.030(3)
C51 0.094(4) 0.045(3) 0.076(4) -0.016(3) 0.009(3) -0.037(3)
C11 0.060(3) 0.050(3) 0.078(4) -0.028(3) -0.021(3) 0.007(2)
C52 0.071(3) 0.057(3) 0.059(3) 0.016(3) -0.012(3) -0.016(3)
C26 0.072(3) 0.073(3) 0.069(4) -0.037(3) -0.018(3) -0.007(3)
C10 0.073(3) 0.109(4) 0.033(3) -0.009(3) 0.004(2) -0.035(3)
O2 0.0437(16) 0.0365(15) 0.0290(16) -0.0102(13) -0.0017(13) -0.0005(13)
O4 0.0342(15) 0.0668(19) 0.0351(18) 0.0084(15) -0.0086(13) -0.0141(14)
C21 0.039(2) 0.0307(19) 0.022(2) -0.0019(16) -0.0064(17) -0.0008(16)
C2 0.037(2) 0.0240(19) 0.032(2) 0.0034(17) -0.0015(18) -0.0108(16)
O3 0.067(2) 0.120(3) 0.072(3) -0.074(2) -0.0360(19) 0.042(2)
C27 0.032(2) 0.059(3) 0.042(3) -0.029(2) -0.0245(19) 0.0183(19)
C28 0.029(2) 0.115(4) 0.036(3) 0.037(3) -0.022(2) -0.028(2)
C40 0.042(2) 0.043(2) 0.060(3) 0.001(2) -0.015(2) -0.0164(19)
C39 0.049(3) 0.027(2) 0.078(4) 0.000(2) 0.007(2) -0.0075(19)
C22 0.085(4) 0.047(3) 0.091(4) -0.028(3) -0.045(3) 0.001(2)
C23 0.062(3) 0.065(3) 0.078(4) 0.022(3) 0.030(3) 0.011(3)

loop_
_atom_type_symbol
_atom_type_description
_atom_type_scat_dispersion_real
_atom_type_scat_dispersion_imag
_atom_type_scat_source
C C 0.0033 0.0016 'International Tables Vol C Tables 4.2.6.8 and 6.1.1.4'
H H 0.0000 0.0000 'International Tables Vol C Tables 4.2.6.8 and 6.1.1.4'
N N 0.0061 0.0033 'International Tables Vol C Tables 4.2.6.8 and 6.1.1.4'
O O 0.0106 0.0060 'International Tables Vol C Tables 4.2.6.8 and 6.1.1.4'
Rh Rh -1.1178 0.9187 'International Tables Vol C Tables 4.2.6.8 and 6.1.1.4'

loop_
_geom_angle_atom_site_label_1
_geom_angle_atom_site_label_2
_geom_angle_atom_site_label_3
_geom_angle
_geom_angle_site_symmetry_1
_geom_angle_site_symmetry_3
_geom_angle_publ_flag
C1 Rh1 Rh1 179.03(11) . 2_666 ?
C1 Rh1 N1 93.62(12) . . ?
C1 Rh1 N3 94.44(12) . 2_666 ?
C1 Rh1 C2 127.03(15) . 2_666 ?
C1 Rh1 C2 125.47(15) . . ?
N1 Rh1 Rh1 85.78(7) . 2_666 ?
N1 Rh1 N3 171.85(9) . 2_666 ?
N1 Rh1 C2 86.64(11) . 2_666 ?
N1 Rh1 C2 88.41(11) . . ?
N3 Rh1 Rh1 86.14(7) 2_666 2_666 ?
N3 Rh1 C2 87.92(11) 2_666 . ?
N3 Rh1 C2 87.52(12) 2_666 2_666 ?
C2 Rh1 Rh1 55.30(11) . 2_666 ?
C2 Rh1 Rh1 52.20(9) 2_666 2_666 ?
C2 Rh1 C2 107.50(13) . 2_666 ?
N4 Rh2 Rh2 85.62(7) . 2_575 ?
N4 Rh2 C28 86.59(11) . 2_575 ?
N6 Rh2 Rh2 86.23(7) 2_575 2_575 ?
N6 Rh2 N4 171.65(9) 2_575 . ?
N6 Rh2 C28 86.79(11) 2_575 2_575 ?
C27 Rh2 Rh2 176.33(13) . 2_575 ?
C27 Rh2 N4 94.29(12) . . ?
C27 Rh2 N6 93.72(12) . 2_575 ?
C27 Rh2 C28 126.28(17) . 2_575 ?
C27 Rh2 C28 126.3(2) . . ?
C28 Rh2 Rh2 57.39(15) . 2_575 ?
C28 Rh2 Rh2 50.06(11) 2_575 2_575 ?
C28 Rh2 N4 88.30(12) . . ?
C28 Rh2 N6 88.84(12) . 2_575 ?
C28 Rh2 C28 107.45(16) . 2_575 ?
N5 N4 Rh2 125.30(19) . . ?
N5 N4 C29 114.1(2) . . ?
C29 N4 Rh2 120.63(18) . . ?
N5 N6 Rh2 124.77(19) . 2_575 ?
N5 N6 C41 112.7(2) . . ?
C41 N6 Rh2 122.47(19) . 2_575 ?
O1 C1 Rh1 178.7(3) . . ?
N2 N1 Rh1 125.75(19) . . ?
N2 N1 C3 112.9(2) . . ?
C3 N1 Rh1 121.38(18) . . ?
N2 N3 Rh1 125.25(19) . 2_666 ?
N2 N3 C15 112.9(2) . . ?
C15 N3 Rh1 121.71(18) . 2_666 ?
N6 N5 N4 118.0(2) . . ?
N3 N2 N1 117.0(2) . . ?
C16 C15 N3 119.4(3) . . ?
C16 C15 C20 122.3(3) . . ?
C20 C15 N3 118.1(3) . . ?
C30 C29 N4 119.6(3) . . ?
C34 C29 N4 118.4(3) . . ?
C34 C29 C30 121.8(3) . . ?
C8 C3 N1 119.0(3) . . ?
C8 C3 C4 121.9(3) . . ?
C4 C3 N1 119.0(3) . . ?
C32 C31 C30 121.5(3) . . ?
C15 C16 C17 117.6(3) . . ?
C15 C16 C21 122.4(3) . . ?
C17 C16 C21 120.0(3) . . ?
C3 C8 C7 117.9(3) . . ?
C3 C8 C12 122.8(3) . . ?
C7 C8 C12 119.2(3) . . ?
C18 C19 C20 121.0(3) . . ?
C41 C46 C50 121.7(3) . . ?
C45 C46 C41 117.9(3) . . ?
C45 C46 C50 120.4(3) . . ?
C29 C30 C35 123.0(3) . . ?
C31 C30 C29 117.4(3) . . ?
C31 C30 C35 119.6(3) . . ?
C18 C17 C16 121.3(3) . . ?
C30 C35 C36 110.4(3) . . ?
C30 C35 C37 111.7(3) . . ?
C37 C35 C36 110.4(3) . . ?
C33 C32 C31 120.1(3) . . ?
C15 C20 C24 121.0(3) . . ?
C19 C20 C15 117.6(3) . . ?
C19 C20 C24 121.4(3) . . ?
C32 C33 C34 121.6(3) . . ?
C17 C18 C19 120.2(3) . . ?
C29 C34 C38 121.1(3) . . ?
C33 C34 C29 117.6(3) . . ?
C33 C34 C38 121.2(3) . . ?
C42 C47 C48 111.9(3) . . ?
C42 C47 C49 110.6(3) . . ?
C49 C47 C48 110.6(3) . . ?
C3 C4 C9 123.4(3) . . ?
C5 C4 C3 117.3(3) . . ?
C5 C4 C9 119.2(3) . . ?
C44 C43 C42 121.7(3) . . ?
C46 C41 N6 118.6(3) . . ?
C46 C41 C42 121.8(3) . . ?
C42 C41 N6 119.5(3) . . ?
C4 C9 C11 111.3(3) . . ?
C10 C9 C4 112.2(3) . . ?
C10 C9 C11 110.8(3) . . ?
C44 C45 C46 121.3(3) . . ?
C43 C44 C45 120.1(3) . . ?
C6 C7 C8 121.2(3) . . ?
C7 C6 C5 120.3(3) . . ?
C43 C42 C47 119.6(3) . . ?
C43 C42 C41 117.2(3) . . ?
C41 C42 C47 123.2(3) . . ?
C34 C38 C40 113.2(3) . . ?
C34 C38 C39 109.6(3) . . ?
C39 C38 C40 110.9(3) . . ?
C6 C5 C4 121.4(3) . . ?
C20 C24 C25 114.0(3) . . ?
C20 C24 C26 110.8(3) . . ?
C25 C24 C26 110.6(3) . . ?
C46 C50 C52 113.6(3) . . ?
C51 C50 C46 109.0(3) . . ?
C51 C50 C52 110.5(3) . . ?
C8 C12 C13 111.7(3) . . ?
C8 C12 C14 111.3(3) . . ?
C14 C12 C13 111.0(3) . . ?
C22 C21 C16 111.6(3) . . ?
C23 C21 C16 112.1(3) . . ?
C23 C21 C22 110.2(4) . . ?
Rh1 C2 Rh1 72.50(13) . 2_666 ?
O2 C2 Rh1 145.9(3) . . ?
O2 C2 Rh1 141.6(3) . 2_666 ?
O3 C27 Rh2 179.2(4) . . ?
Rh2 C28 Rh2 72.55(16) . 2_575 ?
O4 C28 Rh2 142.7(4) . 2_575 ?
O4 C28 Rh2 144.8(4) . . ?

loop_
_geom_bond_atom_site_label_1
_geom_bond_atom_site_label_2
_geom_bond_distance
_geom_bond_site_symmetry_2
_geom_bond_publ_flag
Rh1 Rh1 2.5113(5) 2_666 ?
Rh1 C1 1.920(3) . ?
Rh1 N1 2.050(2) . ?
Rh1 N3 2.056(3) 2_666 ?
Rh1 C2 2.165(4) 2_666 ?
Rh1 C2 2.081(4) . ?
Rh2 Rh2 2.5106(5) 2_575 ?
Rh2 N4 2.062(2) . ?
Rh2 N6 2.059(2) 2_575 ?
Rh2 C27 1.921(4) . ?
Rh2 C28 2.217(5) 2_575 ?
Rh2 C28 2.018(4) . ?
N4 N5 1.295(3) . ?
N4 C29 1.441(4) . ?
N6 N5 1.294(3) . ?
N6 C41 1.451(4) . ?
C1 O1 1.124(4) . ?
N1 N2 1.308(3) . ?
N1 C3 1.457(4) . ?
N3 N2 1.299(3) . ?
N3 C15 1.452(4) . ?
C15 C16 1.388(5) . ?
C15 C20 1.396(4) . ?
C29 C30 1.404(4) . ?
C29 C34 1.400(4) . ?
C3 C8 1.393(4) . ?
C3 C4 1.399(4) . ?
C31 C30 1.393(4) . ?
C31 C32 1.374(5) . ?
C16 C17 1.395(4) . ?
C16 C21 1.521(4) . ?
C8 C7 1.393(4) . ?
C8 C12 1.511(5) . ?
C19 C20 1.391(4) . ?
C19 C18 1.378(5) . ?
C46 C41 1.396(4) . ?
C46 C45 1.387(4) . ?
C46 C50 1.517(5) . ?
C30 C35 1.508(5) . ?
C17 C18 1.367(5) . ?
C35 C36 1.536(4) . ?
C35 C37 1.531(5) . ?
C32 C33 1.367(4) . ?
C20 C24 1.512(5) . ?
C33 C34 1.391(4) . ?
C34 C38 1.509(4) . ?
C47 C42 1.507(5) . ?
C47 C48 1.537(5) . ?
C47 C49 1.518(5) . ?
C4 C9 1.513(5) . ?
C4 C5 1.393(4) . ?
C43 C44 1.370(5) . ?
C43 C42 1.391(4) . ?
C41 C42 1.413(4) . ?
C9 C11 1.526(5) . ?
C9 C10 1.509(5) . ?
C45 C44 1.377(5) . ?
C7 C6 1.360(5) . ?
C6 C5 1.373(5) . ?
C38 C40 1.527(5) . ?
C38 C39 1.512(5) . ?
C24 C25 1.520(5) . ?
C24 C26 1.524(5) . ?
C50 C51 1.505(6) . ?
C50 C52 1.532(6) . ?
C13 C12 1.528(5) . ?
C12 C14 1.522(5) . ?
O2 C2 1.138(4) . ?
O4 C28 1.169(5) . ?
C21 C22 1.521(5) . ?
C21 C23 1.514(5) . ?
O3 C27 1.132(4) . ?
